data_4110239
loop_
_publ_author_name
'Matthew J. Horner'
'K. Travis Holman'
'Michael D. Ward'

_publ_section_title
;
 Architectural Diversity and Elastic Networks in Hydrogen-Bonded Host
 Frameworks: From Molecular Jaws to Cylinders
;
_journal_name_full 'Journal of the American Chemical Society'
_journal_page_first 14640
_journal_page_last 14660
_journal_paper_doi 10.1021/ja0741574
_journal_volume 129
_journal_year 2007
_chemical_formula_sum 'C58 H98 N12 O12 S4'
_chemical_formula_weight 1283.76
_chemical_name_common 'guanidinium sulfonate clathrate'
_chemical_name_systematic
; 
 ? 
;
_space_group_IT_number 14
_symmetry_cell_setting monoclinic
_symmetry_space_group_name_Hall '-P 2ybc'
_symmetry_space_group_name_H-M 'P 1 21/c 1'
_atom_sites_solution_hydrogens geom
_atom_sites_solution_primary direct
_atom_sites_solution_secondary difmap
_audit_creation_method SHELXL-97
_cell_angle_alpha 90.00
_cell_angle_beta 91.030(3)
_cell_angle_gamma 90.00
_cell_formula_units_Z 2
_cell_length_a 13.668(3)
_cell_length_b 12.334(2)
_cell_length_c 22.015(4)
_cell_measurement_reflns_used 3534
_cell_measurement_temperature 173(2)
_cell_measurement_theta_max 26.705
_cell_measurement_theta_min 2.399
_cell_volume 3710.7(12)
_computing_cell_refinement 'SAINT, Bruker'
_computing_data_collection 'SMART, Bruker (or Siemens)'
_computing_data_reduction 'SAINT, Bruker'
_computing_molecular_graphics 'XSEED, L. Barbour; http://www.xseed.com'
_computing_publication_material CIFTAB
_computing_structure_refinement 'SHELXL-97 (Sheldrick, 1997)'
_computing_structure_solution 'SHELXS-97 (Sheldrick, 1990)'
_diffrn_ambient_temperature 173(2)
_diffrn_measured_fraction_theta_full 0.995
_diffrn_measured_fraction_theta_max 0.995
_diffrn_measurement_device_type 'SMART platform CCD, Bruker (or Siemens)'
_diffrn_measurement_method 'omega scans'
_diffrn_radiation_monochromator graphite
_diffrn_radiation_source 'fine-focus sealed tube'
_diffrn_radiation_type MoK\a
_diffrn_radiation_wavelength 0.71073
_diffrn_reflns_av_R_equivalents 0.0562
_diffrn_reflns_av_sigmaI/netI 0.0473
_diffrn_reflns_limit_h_max 17
_diffrn_reflns_limit_h_min -17
_diffrn_reflns_limit_k_max 15
_diffrn_reflns_limit_k_min -15
_diffrn_reflns_limit_l_max 28
_diffrn_reflns_limit_l_min -28
_diffrn_reflns_number 40041
_diffrn_reflns_theta_full 27.12
_diffrn_reflns_theta_max 27.12
_diffrn_reflns_theta_min 1.49
_exptl_absorpt_coefficient_mu 0.188
_exptl_absorpt_correction_T_max 0.980562
_exptl_absorpt_correction_T_min 0.856648
_exptl_absorpt_correction_type multi-scan
_exptl_absorpt_process_details 'SADABS, G. Sheldrick (1999)'
_exptl_crystal_colour colorless
_exptl_crystal_density_diffrn 1.149
_exptl_crystal_description plate
_exptl_crystal_F_000 1380
_exptl_crystal_size_max 0.34
_exptl_crystal_size_mid 0.32
_exptl_crystal_size_min 0.08
_refine_diff_density_max 1.182
_refine_diff_density_min -0.872
_refine_diff_density_rms 0.107
_refine_ls_extinction_coef 0.0009(7)
_refine_ls_extinction_expression Fc^*^=kFc[1+0.001xFc^2^\l^3^/sin(2\q)]^-1/4^
_refine_ls_extinction_method SHELXL
_refine_ls_goodness_of_fit_ref 1.036
_refine_ls_hydrogen_treatment mixed
_refine_ls_matrix_type full
_refine_ls_number_parameters 392
_refine_ls_number_reflns 8169
_refine_ls_number_restraints 64
_refine_ls_restrained_S_all 1.036
_refine_ls_R_factor_all 0.1579
_refine_ls_R_factor_gt 0.1260
_refine_ls_shift/su_max 0.002
_refine_ls_shift/su_mean 0.000
_refine_ls_structure_factor_coef Fsqd
_refine_ls_weighting_details 'calc w=1/[\s^2^(Fo^2^)+(0.1300P)^2^+23.2342P] where P=(Fo^2^+2Fc^2^)/3'
_refine_ls_weighting_scheme calc
_refine_ls_wR_factor_gt 0.3323
_refine_ls_wR_factor_ref 0.3498
_reflns_number_gt 5871
_reflns_number_total 8169
_reflns_threshold_expression >2sigma(I)
_cod_data_source_file ja0741574si20070910_040750_38.cif
_cod_data_source_block G4TBBS_DTBB
_cod_original_cell_volume 3710.8(12)
_cod_database_code 4110239

loop_
_symmetry_equiv_pos_as_xyz
'x, y, z'
'-x, y+1/2, -z+1/2'
'-x, -y, -z'
'x, -y-1/2, z-1/2'

loop_
_atom_site_label
_atom_site_type_symbol
_atom_site_fract_x
_atom_site_fract_y
_atom_site_fract_z
_atom_site_U_iso_or_equiv
_atom_site_adp_type
_atom_site_occupancy
_atom_site_symmetry_multiplicity
_atom_site_calc_flag
_atom_site_refinement_flags
_atom_site_disorder_assembly
_atom_site_disorder_group
O1 O 0.9859(3) 0.7834(4) 0.1986(2) 0.0550(12) Uani 1 1 d . . .
O2 O 0.8964(3) 0.9529(4) 0.2094(2) 0.0532(12) Uani 1 1 d . . .
O3 O 0.8097(3) 0.7813(4) 0.2067(2) 0.0481(11) Uani 1 1 d . . .
S1 S 0.89496(11) 0.84156(12) 0.18564(8) 0.0448(4) Uani 1 1 d . . .
C1 C 0.8807(5) 0.8514(5) 0.1055(3) 0.0468(15) Uani 1 1 d . . .
C2 C 0.8787(5) 0.7577(5) 0.0712(4) 0.0551(18) Uani 1 1 d . . .
H2 H 0.8899 0.6895 0.0901 0.066 Uiso 1 1 calc R . .
C3 C 0.8603(6) 0.7626(6) 0.0091(4) 0.062(2) Uani 1 1 d . . .
H3 H 0.8587 0.6976 -0.0141 0.074 Uiso 1 1 calc R . .
C4 C 0.8440(6) 0.8631(6) -0.0203(4) 0.0598(19) Uani 1 1 d . . .
C5 C 0.8501(7) 0.9550(6) 0.0152(4) 0.076(3) Uani 1 1 d . . .
H5 H 0.8425 1.0238 -0.0036 0.091 Uiso 1 1 calc R . .
C6 C 0.8670(6) 0.9506(6) 0.0773(4) 0.065(2) Uani 1 1 d . . .
H6 H 0.8692 1.0155 0.1005 0.078 Uiso 1 1 calc R . .
C7 C 0.8210(8) 0.8671(7) -0.0882(4) 0.080(3) Uani 1 1 d . . .
C8 C 0.8992(9) 0.8036(8) -0.1232(4) 0.097(2) Uani 1 1 d . . .
H8A H 0.8823 0.8037 -0.1667 0.146 Uiso 1 1 calc R . .
H8B H 0.9019 0.7287 -0.1084 0.146 Uiso 1 1 calc R . .
H8C H 0.9632 0.8380 -0.1169 0.146 Uiso 1 1 calc R . .
C9 C 0.8209(10) 0.9791(8) -0.1138(5) 0.101(3) Uani 1 1 d . . .
H9A H 0.8088 0.9757 -0.1578 0.151 Uiso 1 1 calc R . .
H9B H 0.8846 1.0131 -0.1057 0.151 Uiso 1 1 calc R . .
H9C H 0.7694 1.0219 -0.0948 0.151 Uiso 1 1 calc R . .
C10 C 0.7238(10) 0.8131(13) -0.0979(5) 0.127(4) Uani 1 1 d . . .
H10A H 0.7264 0.7660 -0.1337 0.191 Uiso 1 1 calc R . .
H10B H 0.6731 0.8684 -0.1043 0.191 Uiso 1 1 calc R . .
H10C H 0.7082 0.7695 -0.0621 0.191 Uiso 1 1 calc R . .
N1 N 0.4470(4) 0.9499(4) -0.2578(3) 0.0503(14) Uani 1 1 d . . .
H1A H 0.4558 0.8824 -0.2460 0.060 Uiso 1 1 calc R . .
H1B H 0.4952 0.9857 -0.2747 0.060 Uiso 1 1 calc R . .
S2 S 0.40396(11) 0.68094(11) -0.16841(7) 0.0362(4) Uani 1 1 d . . .
N2 N 0.2892(4) 0.9449(4) -0.2253(3) 0.0483(13) Uani 1 1 d . . .
H2A H 0.2966 0.8774 -0.2132 0.058 Uiso 1 1 calc R . .
H2B H 0.2327 0.9780 -0.2207 0.058 Uiso 1 1 calc R . .
N3 N 0.3485(4) 1.0999(4) -0.2688(2) 0.0465(13) Uani 1 1 d . . .
H3A H 0.3963 1.1359 -0.2860 0.056 Uiso 1 1 calc R . .
H3B H 0.2914 1.1312 -0.2637 0.056 Uiso 1 1 calc R . .
O4 O 0.4793(3) 0.7318(3) -0.2051(2) 0.0458(11) Uani 1 1 d . . .
O5 O 0.4032(3) 0.5621(3) -0.1755(2) 0.0443(10) Uani 1 1 d . . .
N5 N 0.0584(4) 0.4451(4) -0.2317(3) 0.0494(14) Uani 1 1 d . . .
H5A H 0.0557 0.3752 -0.2240 0.059 Uiso 1 1 calc R . .
H5B H 0.0081 0.4780 -0.2491 0.059 Uiso 1 1 calc R . .
O6 O 0.3075(3) 0.7286(3) -0.1794(2) 0.0474(11) Uani 1 1 d . . .
N6 N 0.1413(4) 0.6072(4) -0.2290(3) 0.0632(18) Uani 1 1 d . . .
H6A H 0.0905 0.6395 -0.2462 0.076 Uiso 1 1 calc R . .
H6B H 0.1941 0.6448 -0.2196 0.076 Uiso 1 1 calc R . .
C11 C 0.3628(5) 0.9967(5) -0.2504(3) 0.0421(14) Uani 1 1 d . . .
C12 C 0.4364(4) 0.7084(4) -0.0919(3) 0.0339(12) Uani 1 1 d . . .
C13 C 0.4978(4) 0.6395(5) -0.0598(3) 0.0398(13) Uani 1 1 d . . .
H13 H 0.5203 0.5751 -0.0787 0.048 Uiso 1 1 calc R . .
C14 C 0.5271(4) 0.6624(5) -0.0010(3) 0.0421(14) Uani 1 1 d . . .
H14 H 0.5683 0.6129 0.0205 0.051 Uiso 1 1 calc R . .
C15 C 0.4964(4) 0.7598(5) 0.0282(3) 0.0384(13) Uani 1 1 d . . .
C16 C 0.4331(5) 0.8260(5) -0.0053(3) 0.0474(15) Uani 1 1 d . . .
H16 H 0.4088 0.8900 0.0131 0.057 Uiso 1 1 calc R . .
C17 C 0.4040(5) 0.8018(5) -0.0648(3) 0.0436(15) Uani 1 1 d . . .
H17 H 0.3619 0.8499 -0.0866 0.052 Uiso 1 1 calc R . .
C18 C 0.5295(5) 0.7887(5) 0.0919(3) 0.0478(16) Uani 1 1 d . . .
C19 C 0.5894(10) 0.8945(8) 0.0888(5) 0.101(3) Uani 1 1 d . . .
H19A H 0.6489 0.8817 0.0657 0.151 Uiso 1 1 calc R . .
H19B H 0.6073 0.9180 0.1301 0.151 Uiso 1 1 calc R . .
H19C H 0.5501 0.9509 0.0688 0.151 Uiso 1 1 calc R . .
C20 C 0.5942(9) 0.7025(8) 0.1214(4) 0.097(2) Uani 1 1 d . . .
H20A H 0.5573 0.6347 0.1247 0.146 Uiso 1 1 calc R . .
H20B H 0.6150 0.7268 0.1620 0.146 Uiso 1 1 calc R . .
H20C H 0.6519 0.6906 0.0965 0.146 Uiso 1 1 calc R . .
C21 C 0.4383(10) 0.8028(13) 0.1313(5) 0.127(4) Uani 1 1 d . . .
H21A H 0.3951 0.8576 0.1129 0.191 Uiso 1 1 calc R . .
H21B H 0.4584 0.8262 0.1722 0.191 Uiso 1 1 calc R . .
H21C H 0.4033 0.7336 0.1338 0.191 Uiso 1 1 calc R . .
C22 C 0.1382(5) 0.5007(5) -0.2173(3) 0.0471(15) Uani 1 1 d . . .
N23 N 0.2143(4) 0.4516(4) -0.1911(3) 0.0537(15) Uani 1 1 d . . .
H23A H 0.2119 0.3817 -0.1833 0.064 Uiso 1 1 calc R . .
H23B H 0.2673 0.4890 -0.1816 0.064 Uiso 1 1 calc R . .
C91A C 1.178(2) 1.612(2) 0.1193(12) 0.114(6) Uani 0.50 1 d PDU A -1
H91A H 1.1793 1.5367 0.1331 0.171 Uiso 0.50 1 calc PR A -1
H91B H 1.1190 1.6478 0.1342 0.171 Uiso 0.50 1 calc PR A -1
H91C H 1.2361 1.6501 0.1352 0.171 Uiso 0.50 1 calc PR A -1
C92A C 1.172(5) 1.735(3) 0.0272(17) 0.090(7) Uani 0.50 1 d PDU A -1
H92A H 1.1141 1.7692 0.0439 0.136 Uiso 0.50 1 calc PR A -1
H92B H 1.1686 1.7369 -0.0173 0.136 Uiso 0.50 1 calc PR A -1
H92C H 1.2310 1.7733 0.0414 0.136 Uiso 0.50 1 calc PR A -1
C93A C 1.272(3) 1.562(5) 0.025(2) 0.104(7) Uani 0.50 1 d PDU A -1
H93A H 1.2711 1.4844 0.0341 0.157 Uiso 0.50 1 calc PR A -1
H93B H 1.3292 1.5955 0.0450 0.157 Uiso 0.50 1 calc PR A -1
H93C H 1.2758 1.5728 -0.0190 0.157 Uiso 0.50 1 calc PR A -1
C94A C 1.178(2) 1.615(3) 0.0486(12) 0.084(5) Uani 0.50 1 d PDU A -1
C95A C 1.091(3) 1.554(4) 0.0221(15) 0.068(4) Uani 0.50 1 d PDU A -1
C96A C 1.079(3) 1.560(5) -0.0381(16) 0.106(5) Uani 0.50 1 d PDU A -1
H96A H 1.1234 1.5967 -0.0639 0.128 Uiso 0.50 1 calc PR A -1
C97A C 0.991(3) 1.505(5) -0.0594(17) 0.100(5) Uani 0.50 1 d PDU A -1
H97A H 0.9767 1.5059 -0.1018 0.119 Uiso 0.50 1 calc PR A -1
C97B C 1.028(3) 1.502(4) 0.0593(17) 0.100(5) Uani 0.50 1 d PDU A -1
H97B H 1.0425 1.5016 0.1017 0.119 Uiso 0.50 1 calc PR A -1
C96B C 0.940(3) 1.447(5) 0.0369(16) 0.106(5) Uani 0.50 1 d PDU A -1
H96B H 0.8954 1.4109 0.0627 0.128 Uiso 0.50 1 calc PR A -1
C95B C 0.927(3) 1.453(4) -0.0230(15) 0.068(4) Uani 0.50 1 d PDU A -1
C94B C 0.837(2) 1.407(3) -0.0552(12) 0.084(5) Uani 0.50 1 d PDU A -1
C93B C 0.746(3) 1.452(5) -0.023(2) 0.104(7) Uani 0.50 1 d PDU A -1
H93D H 0.7411 1.5300 -0.0302 0.157 Uiso 0.50 1 calc PR A -1
H93E H 0.7508 1.4371 0.0203 0.157 Uiso 0.50 1 calc PR A -1
H93F H 0.6868 1.4162 -0.0402 0.157 Uiso 0.50 1 calc PR A -1
C92B C 0.837(5) 1.281(3) -0.0507(17) 0.090(7) Uani 0.50 1 d PDU A -1
H92D H 0.8961 1.2525 -0.0688 0.136 Uiso 0.50 1 calc PR A -1
H92E H 0.7790 1.2527 -0.0724 0.136 Uiso 0.50 1 calc PR A -1
H92F H 0.8344 1.2599 -0.0079 0.136 Uiso 0.50 1 calc PR A -1
C91B C 0.841(3) 1.449(2) -0.1219(13) 0.114(6) Uani 0.50 1 d PDU A -1
H91D H 0.8391 1.5286 -0.1219 0.171 Uiso 0.50 1 calc PR A -1
H91E H 0.7857 1.4207 -0.1455 0.171 Uiso 0.50 1 calc PR A -1
H91F H 0.9025 1.4250 -0.1403 0.171 Uiso 0.50 1 calc PR A -1

loop_
_atom_site_aniso_label
_atom_site_aniso_U_11
_atom_site_aniso_U_22
_atom_site_aniso_U_33
_atom_site_aniso_U_23
_atom_site_aniso_U_13
_atom_site_aniso_U_12
O1 0.045(3) 0.042(3) 0.077(3) 0.000(2) -0.013(2) 0.005(2)
O2 0.049(3) 0.035(2) 0.075(3) -0.011(2) -0.020(2) 0.0036(19)
O3 0.045(2) 0.039(2) 0.060(3) -0.003(2) -0.007(2) 0.0008(19)
S1 0.0405(8) 0.0300(7) 0.0634(10) -0.0032(7) -0.0134(7) 0.0006(6)
C1 0.046(4) 0.029(3) 0.065(4) -0.002(3) -0.002(3) -0.005(3)
C2 0.068(5) 0.032(3) 0.065(5) 0.005(3) 0.008(4) 0.012(3)
C3 0.088(6) 0.043(4) 0.056(4) -0.005(3) 0.007(4) -0.008(4)
C4 0.074(5) 0.048(4) 0.058(4) 0.002(3) 0.005(4) -0.012(4)
C5 0.105(7) 0.039(4) 0.082(6) 0.010(4) -0.015(5) -0.009(4)
C6 0.092(6) 0.037(4) 0.066(5) 0.001(3) -0.020(4) -0.008(4)
C7 0.119(8) 0.056(5) 0.064(5) 0.004(4) 0.004(5) -0.020(5)
C8 0.164(8) 0.072(4) 0.055(4) 0.010(3) -0.006(4) 0.009(5)
C9 0.166(8) 0.067(4) 0.069(4) 0.011(3) -0.031(5) -0.027(5)
C10 0.140(8) 0.182(10) 0.058(4) 0.016(5) -0.026(5) -0.023(7)
N1 0.055(3) 0.038(3) 0.058(3) 0.006(2) 0.008(3) 0.005(2)
S2 0.0477(8) 0.0242(6) 0.0366(7) -0.0013(5) -0.0074(6) -0.0012(6)
N2 0.052(3) 0.031(3) 0.061(4) 0.004(2) 0.000(3) 0.004(2)
N3 0.060(3) 0.031(3) 0.049(3) 0.004(2) 0.000(3) 0.003(2)
O4 0.060(3) 0.032(2) 0.046(2) 0.0042(18) 0.004(2) -0.0011(19)
O5 0.060(3) 0.024(2) 0.048(2) -0.0041(17) -0.005(2) -0.0013(18)
N5 0.049(3) 0.034(3) 0.064(4) 0.004(2) -0.017(3) 0.001(2)
O6 0.048(3) 0.032(2) 0.061(3) -0.002(2) -0.017(2) -0.0038(18)
N6 0.056(4) 0.032(3) 0.100(5) 0.005(3) -0.038(3) -0.001(3)
C11 0.052(4) 0.035(3) 0.038(3) -0.002(2) -0.007(3) -0.001(3)
C12 0.040(3) 0.028(3) 0.033(3) 0.003(2) -0.002(2) -0.005(2)
C13 0.046(3) 0.029(3) 0.044(3) 0.000(2) 0.000(3) 0.007(2)
C14 0.043(3) 0.040(3) 0.043(3) 0.006(3) -0.009(3) 0.005(3)
C15 0.039(3) 0.039(3) 0.037(3) 0.005(2) -0.005(2) -0.005(2)
C16 0.072(4) 0.027(3) 0.043(3) 0.000(2) -0.009(3) 0.009(3)
C17 0.063(4) 0.028(3) 0.039(3) -0.002(2) -0.014(3) 0.009(3)
C18 0.063(4) 0.045(4) 0.035(3) 0.005(3) -0.012(3) 0.001(3)
C19 0.166(8) 0.067(4) 0.069(4) 0.011(3) -0.031(5) -0.027(5)
C20 0.164(8) 0.072(4) 0.055(4) 0.010(3) -0.006(4) 0.009(5)
C21 0.140(8) 0.182(10) 0.058(4) 0.016(5) -0.026(5) -0.023(7)
C22 0.049(4) 0.042(3) 0.049(4) 0.001(3) -0.017(3) -0.004(3)
N23 0.046(3) 0.034(3) 0.080(4) -0.002(3) -0.023(3) 0.001(2)
C91A 0.145(16) 0.077(12) 0.120(7) -0.023(11) -0.018(8) 0.016(15)
C92A 0.083(11) 0.055(9) 0.13(2) -0.018(10) -0.01(2) -0.010(8)
C93A 0.049(12) 0.069(14) 0.196(12) -0.015(9) 0.020(9) -0.013(12)
C94A 0.054(9) 0.059(11) 0.139(8) -0.001(8) 0.017(7) -0.019(8)
C95A 0.047(12) 0.047(7) 0.110(6) -0.018(5) 0.029(6) 0.004(7)
C96A 0.096(14) 0.101(11) 0.121(7) -0.027(8) 0.001(8) 0.020(9)
C97A 0.090(14) 0.057(8) 0.153(10) -0.014(7) 0.018(8) 0.000(9)
C97B 0.090(14) 0.057(8) 0.153(10) -0.014(7) 0.018(8) 0.000(9)
C96B 0.096(14) 0.101(11) 0.121(7) -0.027(8) 0.001(8) 0.020(9)
C95B 0.047(12) 0.047(7) 0.110(6) -0.018(5) 0.029(6) 0.004(7)
C94B 0.054(9) 0.059(11) 0.139(8) -0.001(8) 0.017(7) -0.019(8)
C93B 0.049(12) 0.069(14) 0.196(12) -0.015(9) 0.020(9) -0.013(12)
C92B 0.083(11) 0.055(9) 0.13(2) -0.018(10) -0.01(2) -0.010(8)
C91B 0.145(16) 0.077(12) 0.120(7) -0.023(11) -0.018(8) 0.016(15)

loop_
_atom_type_symbol
_atom_type_description
_atom_type_scat_dispersion_real
_atom_type_scat_dispersion_imag
_atom_type_scat_source
C C 0.0033 0.0016 'International Tables Vol C Tables 4.2.6.8 and 6.1.1.4'
H H 0.0000 0.0000 'International Tables Vol C Tables 4.2.6.8 and 6.1.1.4'
N N 0.0061 0.0033 'International Tables Vol C Tables 4.2.6.8 and 6.1.1.4'
O O 0.0106 0.0060 'International Tables Vol C Tables 4.2.6.8 and 6.1.1.4'
S S 0.1246 0.1234 'International Tables Vol C Tables 4.2.6.8 and 6.1.1.4'

loop_
_geom_angle_atom_site_label_1
_geom_angle_atom_site_label_2
_geom_angle_atom_site_label_3
_geom_angle
O1 S1 O3 111.6(3)
O1 S1 O2 112.5(3)
O3 S1 O2 111.6(3)
O1 S1 C1 107.8(3)
O3 S1 C1 106.0(3)
O2 S1 C1 106.9(3)
C2 C1 C6 119.5(7)
C2 C1 S1 119.2(5)
C6 C1 S1 121.2(5)
C1 C2 C3 120.3(7)
C1 C2 H2 119.9
C3 C2 H2 119.9
C2 C3 C4 120.9(7)
C2 C3 H3 119.5
C4 C3 H3 119.5
C5 C4 C3 117.0(7)
C5 C4 C7 122.6(7)
C3 C4 C7 120.4(7)
C4 C5 C6 122.3(7)
C4 C5 H5 118.8
C6 C5 H5 118.8
C5 C6 C1 119.9(7)
C5 C6 H6 120.1
C1 C6 H6 120.1
C9 C7 C10 111.3(10)
C9 C7 C4 113.6(7)
C10 C7 C4 107.0(8)
C9 C7 C8 106.0(9)
C10 C7 C8 108.8(9)
C4 C7 C8 110.0(8)
C7 C8 H8A 109.5
C7 C8 H8B 109.5
H8A C8 H8B 109.5
C7 C8 H8C 109.5
H8A C8 H8C 109.5
H8B C8 H8C 109.5
C7 C9 H9A 109.5
C7 C9 H9B 109.5
H9A C9 H9B 109.5
C7 C9 H9C 109.5
H9A C9 H9C 109.5
H9B C9 H9C 109.5
C7 C10 H10A 109.5
C7 C10 H10B 109.5
H10A C10 H10B 109.5
C7 C10 H10C 109.5
H10A C10 H10C 109.5
H10B C10 H10C 109.5
C11 N1 H1A 120.0
C11 N1 H1B 120.0
H1A N1 H1B 120.0
O6 S2 O4 112.2(3)
O6 S2 O5 112.2(3)
O4 S2 O5 111.9(3)
O6 S2 C12 106.9(3)
O4 S2 C12 106.1(3)
O5 S2 C12 107.0(3)
C11 N2 H2A 120.0
C11 N2 H2B 120.0
H2A N2 H2B 120.0
C11 N3 H3A 120.0
C11 N3 H3B 120.0
H3A N3 H3B 120.0
C22 N5 H5A 120.0
C22 N5 H5B 120.0
H5A N5 H5B 120.0
C22 N6 H6A 120.0
C22 N6 H6B 120.0
H6A N6 H6B 120.0
N1 C11 N2 121.3(6)
N1 C11 N3 120.4(6)
N2 C11 N3 118.3(6)
C17 C12 C13 119.5(5)
C17 C12 S2 119.8(4)
C13 C12 S2 120.7(5)
C12 C13 C14 121.2(5)
C12 C13 H13 119.4
C14 C13 H13 119.4
C13 C14 C15 120.8(5)
C13 C14 H14 119.6
C15 C14 H14 119.6
C16 C15 C14 116.2(5)
C16 C15 C18 121.8(6)
C14 C15 C18 122.0(5)
C15 C16 C17 122.5(6)
C15 C16 H16 118.8
C17 C16 H16 118.8
C12 C17 C16 119.9(5)
C12 C17 H17 120.1
C16 C17 H17 120.1
C15 C18 C20 113.2(6)
C15 C18 C21 108.5(6)
C20 C18 C21 108.0(8)
C15 C18 C19 108.0(6)
C20 C18 C19 107.8(8)
C21 C18 C19 111.4(9)
C18 C19 H19A 109.5
C18 C19 H19B 109.5
H19A C19 H19B 109.5
C18 C19 H19C 109.5
H19A C19 H19C 109.5
H19B C19 H19C 109.5
C18 C20 H20A 109.5
C18 C20 H20B 109.5
H20A C20 H20B 109.5
C18 C20 H20C 109.5
H20A C20 H20C 109.5
H20B C20 H20C 109.5
C18 C21 H21A 109.5
C18 C21 H21B 109.5
H21A C21 H21B 109.5
C18 C21 H21C 109.5
H21A C21 H21C 109.5
H21B C21 H21C 109.5
N5 C22 N23 120.3(6)
N5 C22 N6 119.4(6)
N23 C22 N6 120.3(6)
C22 N23 H23A 120.0
C22 N23 H23B 120.0
H23A N23 H23B 120.0
C94A C91A H91A 109.5
C94A C91A H91B 109.5
H91A C91A H91B 109.5
C94A C91A H91C 109.5
H91A C91A H91C 109.5
H91B C91A H91C 109.5
C94A C92A H92A 109.5
C94A C92A H92B 109.5
H92A C92A H92B 109.5
C94A C92A H92C 109.5
H92A C92A H92C 109.5
H92B C92A H92C 109.5
C94A C93A H93A 109.5
C94A C93A H93B 109.5
H93A C93A H93B 109.5
C94A C93A H93C 109.5
H93A C93A H93C 109.5
H93B C93A H93C 109.5
C95A C94A C92A 109.2(14)
C95A C94A C93A 108.0(13)
C92A C94A C93A 109.7(15)
C95A C94A C91A 111.1(15)
C92A C94A C91A 109.2(15)
C93A C94A C91A 109.6(16)
C96A C95A C97B 124.6(15)
C96A C95A C94A 115.3(15)
C97B C95A C94A 120.0(15)
C95A C96A C97A 111.9(16)
C95A C96A H96A 124.0
C97A C96A H96A 124.0
C95B C97A C96A 124.5(17)
C95B C97A H97A 117.7
C96A C97A H97A 117.7
C95A C97B C96B 122.6(17)
C95A C97B H97B 118.7
C96B C97B H97B 118.7
C95B C96B C97B 113.5(16)
C95B C96B H96B 123.3
C97B C96B H96B 123.3
C96B C95B C97A 122.9(15)
C96B C95B C94B 121.9(15)
C97A C95B C94B 115.1(15)
C95B C94B C92B 110.5(14)
C95B C94B C93B 107.9(13)
C92B C94B C93B 108.9(15)
C95B C94B C91B 105.4(14)
C92B C94B C91B 113.4(16)
C93B C94B C91B 110.5(16)
C94B C93B H93D 109.5
C94B C93B H93E 109.5
H93D C93B H93E 109.5
C94B C93B H93F 109.5
H93D C93B H93F 109.5
H93E C93B H93F 109.5
C94B C92B H92D 109.5
C94B C92B H92E 109.5
H92D C92B H92E 109.5
C94B C92B H92F 109.5
H92D C92B H92F 109.5
H92E C92B H92F 109.5
C94B C91B H91D 109.5
C94B C91B H91E 109.5
H91D C91B H91E 109.5
C94B C91B H91F 109.5
H91D C91B H91F 109.5
H91E C91B H91F 109.5

loop_
_geom_bond_atom_site_label_1
_geom_bond_atom_site_label_2
_geom_bond_distance
O1 S1 1.458(5)
O2 S1 1.469(5)
O3 S1 1.465(5)
S1 C1 1.775(7)
C1 C2 1.382(9)
C1 C6 1.383(10)
C2 C3 1.387(11)
C2 H2 0.9500
C3 C4 1.413(11)
C3 H3 0.9500
C4 C5 1.379(11)
C4 C7 1.523(12)
C5 C6 1.382(12)
C5 H5 0.9500
C6 H6 0.9500
C7 C9 1.491(12)
C7 C10 1.499(15)
C7 C8 1.544(15)
C8 H8A 0.9800
C8 H8B 0.9800
C8 H8C 0.9800
C9 H9A 0.9800
C9 H9B 0.9800
C9 H9C 0.9800
C10 H10A 0.9800
C10 H10B 0.9800
C10 H10C 0.9800
N1 C11 1.300(8)
N1 H1A 0.8800
N1 H1B 0.8800
S2 O6 1.459(4)
S2 O4 1.462(5)
S2 O5 1.474(4)
S2 C12 1.766(6)
N2 C11 1.322(8)
N2 H2A 0.8800
N2 H2B 0.8800
N3 C11 1.349(8)
N3 H3A 0.8800
N3 H3B 0.8800
N5 C22 1.322(8)
N5 H5A 0.8800
N5 H5B 0.8800
N6 C22 1.339(8)
N6 H6A 0.8800
N6 H6B 0.8800
C12 C17 1.375(8)
C12 C13 1.379(8)
C13 C14 1.380(9)
C13 H13 0.9500
C14 C15 1.428(9)
C14 H14 0.9500
C15 C16 1.391(8)
C15 C18 1.510(8)
C16 C17 1.395(8)
C16 H16 0.9500
C17 H17 0.9500
C18 C20 1.520(12)
C18 C21 1.541(15)
C18 C19 1.543(12)
C19 H19A 0.9800
C19 H19B 0.9800
C19 H19C 0.9800
C20 H20A 0.9800
C20 H20B 0.9800
C20 H20C 0.9800
C21 H21A 0.9800
C21 H21B 0.9800
C21 H21C 0.9800
C22 N23 1.327(8)
N23 H23A 0.8800
N23 H23B 0.8800
C91A C94A 1.558(10)
C91A H91A 0.9800
C91A H91B 0.9800
C91A H91C 0.9800
C92A C94A 1.545(10)
C92A H92A 0.9800
C92A H92B 0.9800
C92A H92C 0.9800
C93A C94A 1.547(10)
C93A H93A 0.9800
C93A H93B 0.9800
C93A H93C 0.9800
C94A C95A 1.519(16)
C95A C96A 1.333(18)
C95A C97B 1.351(17)
C96A C97A 1.456(19)
C96A H96A 0.9500
C97A C95B 1.354(17)
C97A H97A 0.9500
C97B C96B 1.466(19)
C97B H97B 0.9500
C96B C95B 1.327(18)
C96B H96B 0.9500
C95B C94B 1.525(17)
C94B C92B 1.546(10)
C94B C93B 1.547(10)
C94B C91B 1.563(10)
C93B H93D 0.9800
C93B H93E 0.9800
C93B H93F 0.9800
C92B H92D 0.9800
C92B H92E 0.9800
C92B H92F 0.9800
C91B H91D 0.9800
C91B H91E 0.9800
C91B H91F 0.9800

loop_
_geom_torsion_atom_site_label_1
_geom_torsion_atom_site_label_2
_geom_torsion_atom_site_label_3
_geom_torsion_atom_site_label_4
_geom_torsion
O1 S1 C1 C2 57.6(6)
O3 S1 C1 C2 -62.0(6)
O2 S1 C1 C2 178.9(6)
O1 S1 C1 C6 -125.4(6)
O3 S1 C1 C6 114.9(6)
O2 S1 C1 C6 -4.2(7)
C6 C1 C2 C3 -1.8(11)
S1 C1 C2 C3 175.2(6)
C1 C2 C3 C4 0.4(12)
C2 C3 C4 C5 1.9(13)
C2 C3 C4 C7 -178.2(8)
C3 C4 C5 C6 -2.9(14)
C7 C4 C5 C6 177.2(9)
C4 C5 C6 C1 1.5(15)
C2 C1 C6 C5 0.9(12)
S1 C1 C6 C5 -176.0(7)
C5 C4 C7 C9 8.8(14)
C3 C4 C7 C9 -171.1(9)
C5 C4 C7 C10 -114.5(11)
C3 C4 C7 C10 65.6(12)
C5 C4 C7 C8 127.5(10)
C3 C4 C7 C8 -52.4(11)
O6 S2 C12 C17 -31.6(6)
O4 S2 C12 C17 88.4(5)
O5 S2 C12 C17 -152.0(5)
O6 S2 C12 C13 151.6(5)
O4 S2 C12 C13 -88.5(5)
O5 S2 C12 C13 31.1(6)
C17 C12 C13 C14 0.2(9)
S2 C12 C13 C14 177.1(5)
C12 C13 C14 C15 -1.4(9)
C13 C14 C15 C16 2.5(9)
C13 C14 C15 C18 -178.3(6)
C14 C15 C16 C17 -2.6(10)
C18 C15 C16 C17 178.2(6)
C13 C12 C17 C16 -0.2(10)
S2 C12 C17 C16 -177.2(5)
C15 C16 C17 C12 1.5(11)
C16 C15 C18 C20 177.0(7)
C14 C15 C18 C20 -2.2(10)
C16 C15 C18 C21 57.1(10)
C14 C15 C18 C21 -122.1(8)
C16 C15 C18 C19 -63.8(9)
C14 C15 C18 C19 117.1(8)
C92A C94A C95A C96A 53.6(19)
C93A C94A C95A C96A -66(2)
C91A C94A C95A C96A 174.1(17)
C92A C94A C95A C97B -123(2)
C93A C94A C95A C97B 118(2)
C91A C94A C95A C97B -2(3)
C97B C95A C96A C97A 0.00(14)
C94A C95A C96A C97A -176(2)
C95A C96A C97A C95B 0.00(12)
C96A C95A C97B C96B -0.01(16)
C94A C95A C97B C96B 176(2)
C95A C97B C96B C95B 0.01(17)
C97B C96B C95B C97A 0.00(13)
C97B C96B C95B C94B -177(2)
C96A C97A C95B C96B 0.00(9)
C96A C97A C95B C94B 177(2)
C96B C95B C94B C92B -67(2)
C97A C95B C94B C92B 116(2)
C96B C95B C94B C93B 52(2)
C97A C95B C94B C93B -125(2)
C96B C95B C94B C91B 169.7(18)
C97A C95B C94B C91B -7(2)
